data_1566002
loop_
_publ_author_name
'Bardonov, Daniil A.'
'Komarov, Pavel D.'
'Sadrtdinova, Guzelia I.'
'Besprozvannyh, Viktoria K.'
'Lyssenko, Konstantin A.'
'Gudovannyy, Alexei O.'
'Nifant'ev, Ilya E.'
'Minyaev, Mikhail E.'
'Roitershtein, Dmitrii M.'

_publ_section_title
;
 Cyclopentadienyl lanthanide borohydrides derived from the unsubstituted
 cyclopentadienyl ligand. Unprecedented structural diversity and
 \e-caprolactone polymerization
;
_journal_name_full 'Inorganica Chimica Acta'
_journal_page_first 120638
_journal_paper_doi 10.1016/j.ica.2021.120638
_journal_volume 529
_journal_year 2022
_chemical_formula_moiety 'C17 H29 Cl O6 Tb, C10 H10 1.6(B H4) Cl0.40 Tb'
_chemical_formula_sum 'C27 H45.39 B1.6 Cl1.4 O6 Tb2'
_chemical_formula_weight 850.85
_space_group_crystal_system monoclinic
_space_group_IT_number 14
_space_group_name_Hall '-P 2ybc'
_space_group_name_H-M_alt 'P 1 21/c 1'
_atom_sites_solution_hydrogens mixed
_audit_creation_method SHELXL-2018/3
_cell_angle_alpha 90
_cell_angle_beta 95.0790(10)
_cell_angle_gamma 90
_cell_formula_units_Z 4
_cell_length_a 11.2540(4)
_cell_length_b 11.7537(4)
_cell_length_c 24.0869(9)
_cell_measurement_reflns_used 899
_cell_measurement_temperature 120(2)
_cell_measurement_theta_max 30.343
_cell_measurement_theta_min 2.45
_cell_volume 3173.6(2)
_computing_cell_refinement
;
SAINT (Bruker, 2019)
;
_computing_data_collection
;
APEX3 (Bruker, 2019)
;
_computing_data_reduction
;
SAINT (Bruker, 2019), PLATON (Spek, 2020)
;
_computing_molecular_graphics
;
Mercury (Macrae <i>et al.</i>, 2020)
;
_computing_structure_refinement
;
SHELXL2014 (Sheldrick, 2015b)
;
_computing_structure_solution
;
SHELXT2014 (Sheldrick, 2015a)
;
_diffrn_ambient_temperature 120(2)
_diffrn_detector_area_resol_mean 7.31
_diffrn_measured_fraction_theta_full 1.000
_diffrn_measured_fraction_theta_max 0.997
_diffrn_measurement_device_type 'Bruker D8 Quest with Photon III detector'
_diffrn_measurement_method '\f and \w shutterless scans'
_diffrn_radiation_type MoK\a
_diffrn_radiation_wavelength 0.71073
_diffrn_reflns_av_R_equivalents 0.0733
_diffrn_reflns_av_unetI/netI 0.0746
_diffrn_reflns_Laue_measured_fraction_full 1.000
_diffrn_reflns_Laue_measured_fraction_max 0.997
_diffrn_reflns_limit_h_max 16
_diffrn_reflns_limit_h_min -15
_diffrn_reflns_limit_k_max 16
_diffrn_reflns_limit_k_min -16
_diffrn_reflns_limit_l_max 34
_diffrn_reflns_limit_l_min -34
_diffrn_reflns_number 34484
_diffrn_reflns_point_group_measured_fraction_full 1.000
_diffrn_reflns_point_group_measured_fraction_max 0.997
_diffrn_reflns_theta_full 25.242
_diffrn_reflns_theta_max 30.513
_diffrn_reflns_theta_min 1.698
_diffrn_source 'micro-focus sealed X-ray tube'
_exptl_absorpt_coefficient_mu 4.575
_exptl_absorpt_correction_T_max 0.6478
_exptl_absorpt_correction_T_min 0.3807
_exptl_absorpt_correction_type multi-scan
_exptl_absorpt_process_details
;
 SADABS 2016/2: Krause, L., Herbst-Irmer, R., Sheldrick G.M. & Stalke D.,
 J. Appl. Cryst. 48 (2015) 3-10
;
_exptl_crystal_colour colorless
_exptl_crystal_density_diffrn 1.781
_exptl_crystal_description block
_exptl_crystal_F_000 1669
_exptl_crystal_size_max 0.361
_exptl_crystal_size_mid 0.247
_exptl_crystal_size_min 0.083
_refine_diff_density_max 1.231
_refine_diff_density_min -1.353
_refine_diff_density_rms 0.157
_refine_ls_extinction_coef .
_refine_ls_extinction_method none
_refine_ls_goodness_of_fit_ref 0.978
_refine_ls_hydrogen_treatment constr
_refine_ls_matrix_type full
_refine_ls_number_parameters 377
_refine_ls_number_reflns 9663
_refine_ls_number_restraints 182
_refine_ls_restrained_S_all 0.971
_refine_ls_R_factor_all 0.1002
_refine_ls_R_factor_gt 0.0396
_refine_ls_shift/su_max 0.002
_refine_ls_shift/su_mean 0.000
_refine_ls_structure_factor_coef Fsqd
_refine_ls_weighting_details 'w=1/[\s^2^(Fo^2^)+(0.0285P)^2^+1.0040P] where P=(Fo^2^+2Fc^2^)/3'
_refine_ls_weighting_scheme calc
_refine_ls_wR_factor_gt 0.0767
_refine_ls_wR_factor_ref 0.0939
_reflns_Friedel_coverage 0.000
_reflns_Friedel_fraction_full .
_reflns_Friedel_fraction_max .
_reflns_number_gt 5159
_reflns_number_total 9663
_reflns_threshold_expression 'I > 2\s(I)'
_cod_data_source_file ICA-2022-529-120638.cif
_cod_data_source_block 7Tb
_cod_original_sg_symbol_H-M 'P 21/c'
_cod_original_formula_sum 'C27 H45.39 B1.60 Cl1.40 O6 Tb2'
_cod_database_code 1566002
_shelx_shelxl_version_number 2018/3
_shelx_space_group_comment
;
The symmetry employed for this shelxl refinement is uniquely defined
by the following loop, which should always be used as a source of
symmetry information in preference to the above space-group names.
They are only intended as comments.
;
_shelx_estimated_absorpt_t_min 0.289
_shelx_estimated_absorpt_t_max 0.703

loop_
_space_group_symop_operation_xyz
'x, y, z'
'-x, y+1/2, -z+1/2'
'-x, -y, -z'
'x, -y-1/2, z-1/2'

loop_
_atom_site_label
_atom_site_type_symbol
_atom_site_fract_x
_atom_site_fract_y
_atom_site_fract_z
_atom_site_U_iso_or_equiv
_atom_site_adp_type
_atom_site_occupancy
_atom_site_site_symmetry_order
_atom_site_calc_flag
_atom_site_refinement_flags_posn
_atom_site_refinement_flags_adp
_atom_site_refinement_flags_occupancy
_atom_site_disorder_assembly
_atom_site_disorder_group
Tb2 Tb 0.29180(2) 0.24523(2) 0.76761(2) 0.01883(6) Uani 1 1 d D . . . .
Cl2 Cl 0.3105(15) 0.4542(9) 0.7339(9) 0.0227(11) Uani 0.095(4) 1 d D . P A 2
B2 B 0.0665(15) 0.2358(13) 0.8069(9) 0.0227(11) Uani 0.905(4) 1 d . . P A 1
H2BA H 0.152699 0.191086 0.810247 0.027 Uiso 0.905(4) 1 d R U P A 1
H2BE H 0.065819 0.258456 0.851197 0.027 Uiso 0.905(4) 1 d R U P A 1
H2BB H 0.083159 0.311906 0.782147 0.027 Uiso 0.905(4) 1 d R U P A 1
H2BD H -0.010741 0.186126 0.789427 0.027 Uiso 0.905(4) 1 d R U P A 1
Cl2' Cl 0.0814(8) 0.2461(9) 0.8057(5) 0.0227(11) Uani 0.309(5) 1 d D . P A 2
B2' B 0.2784(10) 0.4565(8) 0.7331(5) 0.0227(11) Uani 0.691(5) 1 d . . P A 1
H2'C H 0.361975 0.408395 0.741359 0.027 Uiso 0.691(5) 1 d R U P A 1
H2'B H 0.308665 0.543945 0.726139 0.027 Uiso 0.691(5) 1 d R U P A 1
H2'A H 0.273565 0.432855 0.777079 0.027 Uiso 0.691(5) 1 d R U P A 1
H2'D H 0.218955 0.425445 0.706369 0.027 Uiso 0.691(5) 1 d R U P A 1
C6 C 0.3754(15) 0.2813(13) 0.8719(7) 0.027(2) Uani 0.454(13) 1 d D U P A 1
H6A H 0.333714 0.324232 0.900279 0.032 Uiso 0.454(13) 1 calc R U P A 1
C7 C 0.375(2) 0.1643(12) 0.8654(10) 0.022(2) Uani 0.454(13) 1 d D U P A 1
H7A H 0.332493 0.109450 0.888235 0.026 Uiso 0.454(13) 1 calc R U P A 1
C8 C 0.463(3) 0.1345(15) 0.8303(15) 0.029(2) Uani 0.454(13) 1 d D U P A 1
H8A H 0.492276 0.055635 0.823603 0.034 Uiso 0.454(13) 1 calc R U P A 1
C9 C 0.5153(17) 0.2359(14) 0.8127(8) 0.035(3) Uani 0.454(13) 1 d D U P A 1
H9A H 0.588548 0.241639 0.792200 0.042 Uiso 0.454(13) 1 calc R U P A 1
C10 C 0.4617(16) 0.3253(11) 0.8400(7) 0.031(3) Uani 0.454(13) 1 d D U P A 1
H10C H 0.490544 0.405861 0.841494 0.038 Uiso 0.454(13) 1 calc R U P A 1
C6A C 0.3471(12) 0.2413(11) 0.8797(5) 0.027(2) Uani 0.546(13) 1 d . U P A 2
H6AA H 0.289381 0.254097 0.908407 0.032 Uiso 0.546(13) 1 calc R U P A 2
C7A C 0.3802(17) 0.1335(11) 0.8595(8) 0.022(2) Uani 0.546(13) 1 d . U P A 2
H7AA H 0.353826 0.057543 0.872494 0.026 Uiso 0.546(13) 1 calc R U P A 2
C8A C 0.477(2) 0.1550(14) 0.8265(12) 0.029(2) Uani 0.546(13) 1 d . U P A 2
H8AA H 0.528113 0.094027 0.812317 0.034 Uiso 0.546(13) 1 calc R U P A 2
C9A C 0.5048(15) 0.2695(13) 0.8263(7) 0.035(3) Uani 0.546(13) 1 d . U P A 2
H9AA H 0.578094 0.304365 0.812880 0.042 Uiso 0.546(13) 1 calc R U P A 2
C10A C 0.4203(14) 0.3247(11) 0.8591(6) 0.031(3) Uani 0.546(13) 1 d . U P A 2
H10D H 0.424151 0.406106 0.871297 0.038 Uiso 0.546(13) 1 calc R U P A 2
C11 C 0.3865(5) 0.1144(4) 0.6929(2) 0.0322(14) Uani 1 1 d D . . . .
H11C H 0.473776 0.101841 0.690443 0.039 Uiso 1 1 calc R U . . .
C12 C 0.3165(5) 0.1915(4) 0.6613(2) 0.0274(12) Uani 1 1 d D . . . .
H12C H 0.345782 0.244321 0.632918 0.033 Uiso 1 1 calc R U . . .
C13 C 0.1962(5) 0.1701(4) 0.6685(2) 0.0255(12) Uani 1 1 d D . . . .
H13A H 0.126197 0.204283 0.646051 0.031 Uiso 1 1 calc R U . . .
C14 C 0.1925(5) 0.0757(4) 0.7047(2) 0.0274(13) Uani 1 1 d D . . . .
H14A H 0.119429 0.032005 0.712330 0.033 Uiso 1 1 calc R U . . .
C15 C 0.3105(5) 0.0418(4) 0.7191(2) 0.0306(14) Uani 1 1 d D . . . .
H15A H 0.335327 -0.030224 0.738958 0.037 Uiso 1 1 calc R U . . .
C1 C 0.585(3) 0.197(2) 0.5877(10) 0.028(2) Uani 0.34(3) 1 d D U P B 1
H1A H 0.586077 0.143570 0.620139 0.034 Uiso 0.34(3) 1 calc R U P B 1
C2 C 0.552(3) 0.1671(17) 0.5321(12) 0.028(2) Uani 0.34(3) 1 d D U P B 1
H2A H 0.526883 0.089836 0.518324 0.034 Uiso 0.34(3) 1 calc R U P B 1
C3 C 0.544(3) 0.268(2) 0.5010(8) 0.028(2) Uani 0.34(3) 1 d D U P B 1
H3A H 0.509490 0.274516 0.461434 0.034 Uiso 0.34(3) 1 calc R U P B 1
C4 C 0.568(4) 0.3590(16) 0.5376(11) 0.029(2) Uani 0.34(3) 1 d D U P B 1
H4A H 0.552750 0.440904 0.528322 0.034 Uiso 0.34(3) 1 calc R U P B 1
C5 C 0.590(3) 0.315(2) 0.5917(9) 0.029(2) Uani 0.34(3) 1 d D U P B 1
H5A H 0.595230 0.360236 0.626979 0.034 Uiso 0.34(3) 1 calc R U P B 1
O1S O 0.8580(3) 0.2508(3) 0.63969(14) 0.0302(8) Uani 1 1 d . . . . .
O2S O 0.8222(3) 0.0550(3) 0.58638(16) 0.0261(9) Uani 1 1 d . . . . .
O3S O 0.7740(4) 0.0658(3) 0.47848(16) 0.0272(10) Uani 1 1 d . . . . .
O4S O 0.7584(3) 0.2598(3) 0.42395(14) 0.0259(8) Uani 1 1 d . . . . .
O5S O 0.7804(3) 0.4492(3) 0.48005(16) 0.0247(9) Uani 1 1 d . . . . .
O6S O 0.8432(3) 0.4482(3) 0.58802(16) 0.0260(9) Uani 1 1 d . . . . .
Tb1 Tb 0.77484(2) 0.25466(2) 0.53425(2) 0.02026(6) Uani 1 1 d . . . . .
Cl1 Cl 1.00215(11) 0.24643(11) 0.52234(6) 0.0294(3) Uani 1 1 d . . . . .
C1S C 0.8422(6) 0.1501(5) 0.6721(2) 0.0417(18) Uani 1 1 d . . . . .
H1SA H 0.756749 0.138486 0.677283 0.050 Uiso 1 1 calc R U . . .
H1SB H 0.887185 0.156362 0.709157 0.050 Uiso 1 1 calc R U . . .
C2S C 0.8884(6) 0.0547(5) 0.6400(2) 0.0352(15) Uani 1 1 d . . . . .
H2SA H 0.974522 0.065167 0.636026 0.042 Uiso 1 1 calc R U . . .
H2SB H 0.877278 -0.018433 0.659268 0.042 Uiso 1 1 calc R U . . .
C3S C 0.8583(5) -0.0373(4) 0.5535(2) 0.0303(14) Uani 1 1 d . . . . .
H3SA H 0.857848 -0.109203 0.574892 0.036 Uiso 1 1 calc R U . . .
H3SB H 0.939894 -0.024221 0.542559 0.036 Uiso 1 1 calc R U . . .
C4S C 0.7714(5) -0.0437(4) 0.5031(2) 0.0308(15) Uani 1 1 d . . . . .
H4SA H 0.795600 -0.102766 0.477066 0.037 Uiso 1 1 calc R U . . .
H4SB H 0.690453 -0.061675 0.513617 0.037 Uiso 1 1 calc R U . . .
C5S C 0.7315(6) 0.0635(5) 0.4203(2) 0.0366(16) Uani 1 1 d . . . . .
H5SA H 0.643615 0.071442 0.415744 0.044 Uiso 1 1 calc R U . . .
H5SB H 0.753497 -0.009167 0.403134 0.044 Uiso 1 1 calc R U . . .
C6S C 0.7879(6) 0.1589(4) 0.3941(2) 0.0371(17) Uani 1 1 d . . . . .
H6SA H 0.875418 0.148270 0.396347 0.045 Uiso 1 1 calc R U . . .
H6SB H 0.757508 0.164986 0.354346 0.045 Uiso 1 1 calc R U . . .
C7S C 0.7879(5) 0.3589(4) 0.3946(2) 0.0287(14) Uani 1 1 d . . . . .
H7SA H 0.754014 0.354365 0.355259 0.034 Uiso 1 1 calc R U . . .
H7SB H 0.875543 0.366750 0.395155 0.034 Uiso 1 1 calc R U . . .
C8S C 0.7372(5) 0.4570(4) 0.4224(2) 0.0292(14) Uani 1 1 d . . . . .
H8SA H 0.763450 0.529224 0.406160 0.035 Uiso 1 1 calc R U . . .
H8SB H 0.648961 0.454120 0.418100 0.035 Uiso 1 1 calc R U . . .
C9S C 0.7794(5) 0.5555(4) 0.5087(2) 0.0269(14) Uani 1 1 d . . . . .
H9SA H 0.700243 0.569513 0.522254 0.032 Uiso 1 1 calc R U . . .
H9SB H 0.797931 0.618654 0.483640 0.032 Uiso 1 1 calc R U . . .
C10S C 0.8730(5) 0.5466(4) 0.5565(2) 0.0251(13) Uani 1 1 d . . . . .
H10A H 0.952906 0.537500 0.542864 0.030 Uiso 1 1 calc R U . . .
H10B H 0.873463 0.615823 0.579971 0.030 Uiso 1 1 calc R U . . .
C11S C 0.9265(6) 0.4372(4) 0.6364(2) 0.0349(16) Uani 1 1 d . . . . .
H11A H 0.935592 0.510608 0.656419 0.042 Uiso 1 1 calc R U . . .
H11B H 1.005579 0.413318 0.625497 0.042 Uiso 1 1 calc R U . . .
C12S C 0.8772(6) 0.3497(5) 0.6722(2) 0.0407(17) Uani 1 1 d . . . . .
H12A H 0.934077 0.333873 0.705002 0.049 Uiso 1 1 calc R U . . .
H12B H 0.801215 0.376382 0.685414 0.049 Uiso 1 1 calc R U . . .
C1' C 0.5733(12) 0.1697(10) 0.5718(6) 0.028(2) Uani 0.66(3) 1 d D U P B 2
H1'A H 0.566625 0.096998 0.592865 0.034 Uiso 0.66(3) 1 calc R U P B 2
C2' C 0.5499(14) 0.1838(10) 0.5146(6) 0.028(2) Uani 0.66(3) 1 d D U P B 2
H2'' H 0.523239 0.121703 0.487963 0.034 Uiso 0.66(3) 1 calc R U P B 2
C3' C 0.5432(17) 0.3002(11) 0.5021(5) 0.028(2) Uani 0.66(3) 1 d D U P B 2
H3'A H 0.511763 0.334213 0.465649 0.034 Uiso 0.66(3) 1 calc R U P B 2
C4' C 0.5654(18) 0.3587(9) 0.5525(6) 0.029(2) Uani 0.66(3) 1 d D U P B 2
H4'A H 0.554624 0.442423 0.557610 0.034 Uiso 0.66(3) 1 calc R U P B 2
C5' C 0.5862(15) 0.2798(12) 0.5954(5) 0.029(2) Uani 0.66(3) 1 d D U P B 2
H5'A H 0.591082 0.297535 0.636180 0.034 Uiso 0.66(3) 1 calc R U P B 2

loop_
_atom_site_aniso_label
_atom_site_aniso_U_11
_atom_site_aniso_U_22
_atom_site_aniso_U_33
_atom_site_aniso_U_23
_atom_site_aniso_U_13
_atom_site_aniso_U_12
Tb2 0.01755(12) 0.02065(11) 0.01779(12) 0.00081(12) -0.00125(9) -0.00031(12)
Cl2 0.015(2) 0.0292(18) 0.0240(13) 0.0016(14) 0.0043(15) -0.0026(16)
B2 0.015(2) 0.0292(18) 0.0240(13) 0.0016(14) 0.0043(15) -0.0026(16)
Cl2' 0.015(2) 0.0292(18) 0.0240(13) 0.0016(14) 0.0043(15) -0.0026(16)
B2' 0.015(2) 0.0292(18) 0.0240(13) 0.0016(14) 0.0043(15) -0.0026(16)
C6 0.029(5) 0.030(5) 0.019(4) -0.007(4) -0.009(3) 0.002(4)
C7 0.028(4) 0.016(5) 0.021(4) -0.004(5) -0.002(3) 0.005(5)
C8 0.024(5) 0.034(5) 0.027(4) 0.004(5) -0.005(3) 0.002(4)
C9 0.025(4) 0.040(6) 0.038(6) -0.002(4) -0.012(4) -0.003(5)
C10 0.030(6) 0.032(3) 0.030(6) 0.002(4) -0.011(4) -0.015(4)
C6A 0.029(5) 0.030(5) 0.019(4) -0.007(4) -0.009(3) 0.002(4)
C7A 0.028(4) 0.016(5) 0.021(4) -0.004(5) -0.002(3) 0.005(5)
C8A 0.024(5) 0.034(5) 0.027(4) 0.004(5) -0.005(3) 0.002(4)
C9A 0.025(4) 0.040(6) 0.038(6) -0.002(4) -0.012(4) -0.003(5)
C10A 0.030(6) 0.032(3) 0.030(6) 0.002(4) -0.011(4) -0.015(4)
C11 0.027(3) 0.045(3) 0.025(3) -0.012(3) 0.005(3) 0.004(3)
C12 0.034(4) 0.033(3) 0.016(3) -0.002(2) 0.004(2) 0.001(3)
C13 0.028(3) 0.031(3) 0.017(3) -0.003(2) -0.005(2) 0.001(2)
C14 0.030(3) 0.030(3) 0.022(3) -0.007(2) -0.001(3) 0.000(2)
C15 0.047(4) 0.023(2) 0.022(3) -0.008(2) 0.001(3) 0.005(3)
C1 0.017(4) 0.033(4) 0.034(6) 0.000(4) 0.009(4) -0.004(4)
C2 0.021(3) 0.041(4) 0.023(5) -0.002(4) 0.003(5) -0.008(3)
C3 0.014(3) 0.033(6) 0.037(3) 0.000(4) -0.003(3) 0.002(6)
C4 0.018(3) 0.037(3) 0.032(6) -0.001(3) 0.009(6) 0.002(2)
C5 0.023(3) 0.034(6) 0.031(3) 0.000(4) 0.011(3) 0.004(5)
O1S 0.042(2) 0.0250(17) 0.0224(18) 0.0006(19) -0.0018(16) -0.004(2)
O2S 0.023(2) 0.0268(18) 0.028(2) 0.0033(16) -0.0004(18) -0.0007(16)
O3S 0.036(3) 0.0192(16) 0.024(2) -0.0018(15) -0.0116(19) -0.0002(17)
O4S 0.0263(19) 0.0278(18) 0.0239(18) -0.0019(17) 0.0032(15) 0.0032(18)
O5S 0.028(2) 0.0224(17) 0.023(2) -0.0009(16) 0.0007(19) 0.0006(16)
O6S 0.022(2) 0.0278(18) 0.027(2) -0.0022(16) -0.0058(18) 0.0011(16)
Tb1 0.01556(12) 0.02418(12) 0.02089(12) 0.00005(12) 0.00080(9) -0.00100(12)
Cl1 0.0187(6) 0.0316(6) 0.0379(7) 0.0011(7) 0.0021(5) -0.0006(6)
C1S 0.066(5) 0.040(3) 0.019(3) 0.014(3) -0.001(3) -0.010(3)
C2S 0.040(4) 0.034(3) 0.031(4) 0.011(3) 0.001(3) -0.002(3)
C3S 0.025(4) 0.024(3) 0.041(4) 0.002(2) 0.000(3) 0.002(2)
C4S 0.022(4) 0.021(2) 0.048(4) -0.002(2) 0.000(3) -0.004(2)
C5S 0.045(5) 0.035(3) 0.026(4) -0.015(3) -0.011(3) 0.007(3)
C6S 0.047(5) 0.034(3) 0.030(4) -0.008(3) -0.003(3) 0.008(3)
C7S 0.028(4) 0.042(3) 0.016(3) 0.006(2) 0.000(3) -0.005(3)
C8S 0.025(4) 0.028(3) 0.033(4) 0.003(2) -0.009(3) -0.003(2)
C9S 0.029(4) 0.019(2) 0.032(4) 0.000(2) 0.003(3) -0.001(2)
C10S 0.024(3) 0.023(2) 0.028(3) -0.004(2) -0.001(3) -0.007(2)
C11S 0.044(4) 0.029(3) 0.029(4) -0.009(2) -0.016(3) 0.004(3)
C12S 0.051(5) 0.043(3) 0.026(4) -0.011(3) -0.005(3) 0.007(3)
C1' 0.017(4) 0.033(4) 0.034(6) 0.000(4) 0.009(4) -0.004(4)
C2' 0.021(3) 0.041(4) 0.023(5) -0.002(4) 0.003(5) -0.008(3)
C3' 0.014(3) 0.033(6) 0.037(3) 0.000(4) -0.003(3) 0.002(6)
C4' 0.018(3) 0.037(3) 0.032(6) -0.001(3) 0.009(6) 0.002(2)
C5' 0.023(3) 0.034(6) 0.031(3) 0.000(4) 0.011(3) 0.004(5)

loop_
_atom_type_symbol
_atom_type_description
_atom_type_scat_dispersion_real
_atom_type_scat_dispersion_imag
_atom_type_scat_source
C C 0.0033 0.0016 'International Tables Vol C Tables 4.2.6.8 and 6.1.1.4'
H H 0.0000 0.0000 'International Tables Vol C Tables 4.2.6.8 and 6.1.1.4'
B B 0.0013 0.0007 'International Tables Vol C Tables 4.2.6.8 and 6.1.1.4'
O O 0.0106 0.0060 'International Tables Vol C Tables 4.2.6.8 and 6.1.1.4'
Cl Cl 0.1484 0.1585 'International Tables Vol C Tables 4.2.6.8 and 6.1.1.4'
Tb Tb -0.1723 4.1537 'International Tables Vol C Tables 4.2.6.8 and 6.1.1.4'

loop_
_geom_angle_atom_site_label_1
_geom_angle_atom_site_label_2
_geom_angle_atom_site_label_3
_geom_angle
_geom_angle_site_symmetry_1
_geom_angle_site_symmetry_3
Cl2 Tb2 Cl2' 101.9(4) . .
B2' Tb2 C7 129.2(4) . .
Cl2 Tb2 C8A 117.8(6) . .
Cl2' Tb2 C8A 120.6(5) . .
B2' Tb2 C6 98.9(4) . .
C7 Tb2 C6 30.5(3) . .
B2' Tb2 C10 83.6(4) . .
C7 Tb2 C10 50.1(5) . .
C6 Tb2 C10 30.5(3) . .
B2' Tb2 C9 101.2(4) . .
C7 Tb2 C9 50.8(5) . .
C6 Tb2 C9 51.0(4) . .
C10 Tb2 C9 30.7(3) . .
Cl2 Tb2 C11 106.6(4) . .
Cl2' Tb2 C11 132.0(3) . .
B2' Tb2 C11 110.4(3) . .
C7 Tb2 C11 105.3(4) . .
C8A Tb2 C11 77.7(5) . .
C6 Tb2 C11 127.4(3) . .
C10 Tb2 C11 110.0(5) . .
C9 Tb2 C11 80.3(4) . .
Cl2 Tb2 C12 84.6(5) . .
Cl2' Tb2 C12 120.8(3) . .
B2' Tb2 C12 85.9(3) . .
C7 Tb2 C12 135.3(4) . .
C8A Tb2 C12 106.0(5) . .
C6 Tb2 C12 153.0(4) . .
C10 Tb2 C12 125.8(4) . .
C9 Tb2 C12 102.0(4) . .
C11 Tb2 C12 30.05(15) . .
Cl2 Tb2 C15 134.0(5) . .
Cl2' Tb2 C15 105.4(3) . .
B2' Tb2 C15 135.5(3) . .
C7 Tb2 C15 91.8(3) . .
C8A Tb2 C15 77.7(5) . .
C6 Tb2 C15 121.6(3) . .
C10 Tb2 C15 121.7(4) . .
C9 Tb2 C15 91.9(4) . .
C11 Tb2 C15 30.36(15) . .
C12 Tb2 C15 49.68(16) . .
Cl2 Tb2 C13 94.0(5) . .
Cl2' Tb2 C13 90.6(3) . .
B2' Tb2 C13 91.3(3) . .
C7 Tb2 C13 139.5(4) . .
C8A Tb2 C13 125.6(5) . .
C6 Tb2 C13 169.3(4) . .
C10 Tb2 C13 156.1(4) . .
C9 Tb2 C13 130.0(4) . .
C11 Tb2 C13 50.20(16) . .
C12 Tb2 C13 30.37(15) . .
C15 Tb2 C13 50.05(16) . .
B2' Tb2 H2BA 115.4 . .
C7 Tb2 H2BA 70.6 . .
C6 Tb2 H2BA 78.3 . .
C10 Tb2 H2BA 108.7 . .
C9 Tb2 H2BA 121.4 . .
C11 Tb2 H2BA 122.0 . .
C12 Tb2 H2BA 123.7 . .
C15 Tb2 H2BA 92.0 . .
C13 Tb2 H2BA 94.6 . .
B2' Tb2 H2BB 73.9 . .
C7 Tb2 H2BB 104.5 . .
C6 Tb2 H2BB 94.3 . .
C10 Tb2 H2BB 115.1 . .
C9 Tb2 H2BB 144.5 . .
C11 Tb2 H2BB 134.8 . .
C12 Tb2 H2BB 112.5 . .
C15 Tb2 H2BB 116.6 . .
C13 Tb2 H2BB 85.5 . .
H2BA Tb2 H2BB 42.8 . .
B2' Tb2 H2'C 24.4 . .
C7 Tb2 H2'C 117.7 . .
C6 Tb2 H2'C 91.5 . .
C10 Tb2 H2'C 67.7 . .
C9 Tb2 H2'C 78.5 . .
C11 Tb2 H2'C 97.7 . .
C12 Tb2 H2'C 81.9 . .
C15 Tb2 H2'C 127.7 . .
C13 Tb2 H2'C 99.1 . .
H2BA Tb2 H2'C 136.8 . .
H2BB Tb2 H2'C 97.6 . .
B2' Tb2 H2'A 24.6 . .
C7 Tb2 H2'A 107.1 . .
C6 Tb2 H2'A 76.8 . .
C10 Tb2 H2'A 69.4 . .
C9 Tb2 H2'A 95.3 . .
C11 Tb2 H2'A 133.4 . .
C12 Tb2 H2'A 110.5 . .
C15 Tb2 H2'A 160.0 . .
C13 Tb2 H2'A 112.6 . .
H2BA Tb2 H2'A 100.1 . .
H2BB Tb2 H2'A 65.4 . .
H2'C Tb2 H2'A 37.0 . .
Tb2 B2 H2BA 38.8 . .
Tb2 B2 H2BE 113.9 . .
H2BA B2 H2BE 97.3 . .
Tb2 B2 H2BB 65.2 . .
H2BA B2 H2BB 103.7 . .
H2BE B2 H2BB 110.2 . .
Tb2 B2 H2BD 127.1 . .
H2BA B2 H2BD 115.8 . .
H2BE B2 H2BD 115.2 . .
H2BB B2 H2BD 113.0 . .
Tb2 B2' H2'C 55.3 . .
Tb2 B2' H2'B 157.6 . .
H2'C B2' H2'B 103.7 . .
Tb2 B2' H2'A 57.4 . .
H2'C B2' H2'A 79.1 . .
H2'B B2' H2'A 115.2 . .
Tb2 B2' H2'D 82.5 . .
H2'C B2' H2'D 117.3 . .
H2'B B2' H2'D 117.3 . .
H2'A B2' H2'D 117.3 . .
C7 C6 C10 107.5(12) . .
C7 C6 Tb2 74.7(12) . .
C10 C6 Tb2 75.1(9) . .
C7 C6 H6A 125.7 . .
C10 C6 H6A 125.7 . .
Tb2 C6 H6A 125.7 . .
C6 C7 C8 108.9(13) . .
C6 C7 Tb2 74.8(11) . .
C8 C7 Tb2 76.6(18) . .
C6 C7 H7A 125.0 . .
C8 C7 H7A 125.0 . .
Tb2 C7 H7A 125.0 . .
C7 C8 C9 107.7(14) . .
C7 C8 Tb2 72.9(17) . .
C9 C8 Tb2 73.5(16) . .
C7 C8 H8A 125.9 . .
C9 C8 H8A 125.9 . .
Tb2 C8 H8A 125.9 . .
C10 C9 C8 106.6(13) . .
C10 C9 Tb2 74.3(10) . .
C8 C9 Tb2 75.8(17) . .
C10 C9 H9A 126.0 . .
C8 C9 H9A 126.0 . .
Tb2 C9 H9A 126.0 . .
C6 C10 C9 109.3(11) . .
C6 C10 Tb2 74.4(9) . .
C9 C10 Tb2 74.9(10) . .
C6 C10 H10C 125.0 . .
C9 C10 H10C 125.0 . .
Tb2 C10 H10C 125.0 . .
C10A C6A C7A 108.8(12) . .
C10A C6A Tb2 74.1(7) . .
C7A C6A Tb2 73.6(9) . .
C10A C6A H6AA 125.3 . .
C7A C6A H6AA 125.3 . .
Tb2 C6A H6AA 125.3 . .
C6A C7A C8A 105.7(12) . .
C6A C7A Tb2 76.0(9) . .
C8A C7A Tb2 72.5(14) . .
C6A C7A H7AA 126.5 . .
C8A C7A H7AA 126.5 . .
Tb2 C7A H7AA 126.5 . .
C9A C8A C7A 111.1(14) . .
C9A C8A Tb2 77.1(13) . .
C7A C8A Tb2 76.5(14) . .
C9A C8A H8AA 123.8 . .
C7A C8A H8AA 123.8 . .
Tb2 C8A H8AA 123.8 . .
C8A C9A C10A 105.9(13) . .
C8A C9A Tb2 72.8(14) . .
C10A C9A Tb2 74.7(9) . .
C8A C9A H9AA 126.5 . .
C10A C9A H9AA 126.5 . .
Tb2 C9A H9AA 126.5 . .
C6A C10A C9A 108.4(11) . .
C6A C10A Tb2 75.9(7) . .
C9A C10A Tb2 74.2(8) . .
C6A C10A H10D 125.3 . .
C9A C10A H10D 125.3 . .
Tb2 C10A H10D 125.3 . .
C12 C11 C15 107.9(5) . .
C12 C11 Tb2 75.6(3) . .
C15 C11 Tb2 75.5(3) . .
C12 C11 H11C 125.4 . .
C15 C11 H11C 125.4 . .
Tb2 C11 H11C 125.4 . .
C11 C12 C13 108.8(5) . .
C11 C12 Tb2 74.4(3) . .
C13 C12 Tb2 75.0(3) . .
C11 C12 H12C 125.2 . .
C13 C12 H12C 125.2 . .
Tb2 C12 H12C 125.2 . .
C12 C13 C14 107.4(5) . .
C12 C13 Tb2 74.7(3) . .
C14 C13 Tb2 74.9(3) . .
C12 C13 H13A 125.7 . .
C14 C13 H13A 125.7 . .
Tb2 C13 H13A 125.7 . .
C15 C14 C13 107.2(5) . .
C15 C14 Tb2 74.5(3) . .
C13 C14 Tb2 74.5(3) . .
C15 C14 H14A 125.9 . .
C13 C14 H14A 125.9 . .
Tb2 C14 H14A 125.9 . .
C11 C15 C14 108.6(5) . .
C11 C15 Tb2 74.2(3) . .
C14 C15 Tb2 75.2(3) . .
C11 C15 H15A 125.3 . .
C14 C15 H15A 125.3 . .
Tb2 C15 H15A 125.3 . .
C5 C1 C2 108.7(13) . .
C5 C1 Tb1 75.4(18) . .
C2 C1 Tb1 75.9(17) . .
C5 C1 H1A 125.1 . .
C2 C1 H1A 125.1 . .
Tb1 C1 H1A 125.1 . .
C3 C2 C1 107.4(13) . .
C3 C2 Tb1 72.9(19) . .
C1 C2 Tb1 74.0(17) . .
C3 C2 H2A 126.0 . .
C1 C2 H2A 126.0 . .
Tb1 C2 H2A 126.0 . .
C4 C3 C2 108.1(13) . .
C4 C3 Tb1 74(2) . .
C2 C3 Tb1 76.9(19) . .
C4 C3 H3A 125.3 . .
C2 C3 H3A 125.3 . .
Tb1 C3 H3A 125.3 . .
C3 C4 C5 108.1(13) . .
C3 C4 Tb1 75(2) . .
C5 C4 Tb1 77(2) . .
C3 C4 H4A 125.2 . .
C5 C4 H4A 125.2 . .
Tb1 C4 H4A 125.2 . .
C1 C5 C4 107.5(13) . .
C1 C5 Tb1 74.5(17) . .
C4 C5 Tb1 73(2) . .
C1 C5 H5A 125.9 . .
C4 C5 H5A 125.9 . .
Tb1 C5 H5A 125.9 . .
C12S O1S C1S 113.5(4) . .
C12S O1S Tb1 123.2(3) . .
C1S O1S Tb1 119.2(3) . .
C3S O2S C2S 110.4(4) . .
C3S O2S Tb1 117.4(3) . .
C2S O2S Tb1 119.3(3) . .
C4S O3S C5S 111.9(4) . .
C4S O3S Tb1 124.0(3) . .
C5S O3S Tb1 120.4(3) . .
C7S O4S C6S 110.7(4) . .
C7S O4S Tb1 121.4(3) . .
C6S O4S Tb1 118.9(3) . .
C9S O5S C8S 113.3(4) . .
C9S O5S Tb1 121.2(3) . .
C8S O5S Tb1 121.0(3) . .
C11S O6S C10S 109.5(4) . .
C11S O6S Tb1 116.9(3) . .
C10S O6S Tb1 119.7(3) . .
O3S Tb1 Cl1 82.49(9) . .
O3S Tb1 O1S 118.06(11) . .
Cl1 Tb1 O1S 80.59(9) . .
O3S Tb1 O5S 119.01(10) . .
Cl1 Tb1 O5S 84.89(9) . .
O1S Tb1 O5S 118.12(11) . .
O3S Tb1 C4 116.8(6) . .
Cl1 Tb1 C4 154.1(6) . .
O1S Tb1 C4 102.6(6) . .
O5S Tb1 C4 70.8(5) . .
O3S Tb1 O4S 60.21(11) . .
Cl1 Tb1 O4S 82.66(8) . .
O1S Tb1 O4S 163.22(11) . .
O5S Tb1 O4S 59.06(11) . .
C4 Tb1 O4S 92.1(6) . .
O3S Tb1 C3 86.3(6) . .
Cl1 Tb1 C3 156.2(5) . .
O1S Tb1 C3 123.2(5) . .
O5S Tb1 C3 82.3(6) . .
C4 Tb1 C3 30.6(4) . .
O4S Tb1 C3 73.5(5) . .
O3S Tb1 C2' 71.4(3) . .
Cl1 Tb1 C2' 153.6(2) . .
O1S Tb1 C2' 114.7(3) . .
O5S Tb1 C2' 104.3(3) . .
O4S Tb1 C2' 81.2(3) . .
O3S Tb1 C1 93.8(6) . .
Cl1 Tb1 C1 151.4(4) . .
O1S Tb1 C1 76.3(6) . .
O5S Tb1 C1 120.8(5) . .
C4 Tb1 C1 50.1(6) . .
O4S Tb1 C1 120.0(6) . .
C3 Tb1 C1 50.1(6) . .
O3S Tb1 O2S 59.15(11) . .
Cl1 Tb1 O2S 82.12(9) . .
O1S Tb1 O2S 59.70(11) . .
O5S Tb1 O2S 167.01(12) . .
C4 Tb1 O2S 122.0(5) . .
O4S Tb1 O2S 118.78(11) . .
C3 Tb1 O2S 109.9(6) . .
C2' Tb1 O2S 87.5(3) . .
C1 Tb1 O2S 71.9(5) . .
O3S Tb1 C5 121.6(5) . .
Cl1 Tb1 C5 151.4(5) . .
O1S Tb1 C5 74.5(5) . .
O5S Tb1 C5 94.5(6) . .
C4 Tb1 C5 30.5(4) . .
O4S Tb1 C5 121.4(5) . .
C3 Tb1 C5 50.2(6) . .
C1 Tb1 C5 30.0(4) . .
O2S Tb1 C5 96.9(6) . .
O3S Tb1 O6S 163.45(12) . .
Cl1 Tb1 O6S 80.96(9) . .
O1S Tb1 O6S 59.21(11) . .
O5S Tb1 O6S 59.19(11) . .
C4 Tb1 O6S 78.9(6) . .
O4S Tb1 O6S 117.03(11) . .
C3 Tb1 O6S 109.0(6) . .
C2' Tb1 O6S 125.1(2) . .
C1 Tb1 O6S 100.9(6) . .
O2S Tb1 O6S 118.36(11) . .
C5 Tb1 O6S 74.4(5) . .
O1S C1S C2S 105.9(5) . .
O1S C1S H1SA 110.5 . .
C2S C1S H1SA 110.5 . .
O1S C1S H1SB 110.5 . .
C2S C1S H1SB 110.5 . .
H1SA C1S H1SB 108.7 . .
O2S C2S C1S 106.8(5) . .
O2S C2S H2SA 110.4 . .
C1S C2S H2SA 110.4 . .
O2S C2S H2SB 110.4 . .
C1S C2S H2SB 110.4 . .
H2SA C2S H2SB 108.6 . .
O2S C3S C4S 107.0(4) . .
O2S C3S H3SA 110.3 . .
C4S C3S H3SA 110.3 . .
O2S C3S H3SB 110.3 . .
C4S C3S H3SB 110.3 . .
H3SA C3S H3SB 108.6 . .
O3S C4S C3S 105.0(4) . .
O3S C4S H4SA 110.8 . .
C3S C4S H4SA 110.8 . .
O3S C4S H4SB 110.8 . .
C3S C4S H4SB 110.8 . .
H4SA C4S H4SB 108.8 . .
O3S C5S C6S 106.7(5) . .
O3S C5S H5SA 110.4 . .
C6S C5S H5SA 110.4 . .
O3S C5S H5SB 110.4 . .
C6S C5S H5SB 110.4 . .
H5SA C5S H5SB 108.6 . .
O4S C6S C5S 106.8(5) . .
O4S C6S H6SA 110.4 . .
C5S C6S H6SA 110.4 . .
O4S C6S H6SB 110.4 . .
C5S C6S H6SB 110.4 . .
H6SA C6S H6SB 108.6 . .
O4S C7S C8S 107.4(4) . .
O4S C7S H7SA 110.2 . .
C8S C7S H7SA 110.2 . .
O4S C7S H7SB 110.2 . .
C8S C7S H7SB 110.2 . .
H7SA C7S H7SB 108.5 . .
O5S C8S C7S 106.2(4) . .
O5S C8S H8SA 110.5 . .
C7S C8S H8SA 110.5 . .
O5S C8S H8SB 110.5 . .
C7S C8S H8SB 110.5 . .
H8SA C8S H8SB 108.7 . .
O5S C9S C10S 106.0(4) . .
O5S C9S H9SA 110.5 . .
C10S C9S H9SA 110.5 . .
O5S C9S H9SB 110.5 . .
C10S C9S H9SB 110.5 . .
H9SA C9S H9SB 108.7 . .
O6S C10S C9S 106.3(4) . .
O6S C10S H10A 110.5 . .
C9S C10S H10A 110.5 . .
O6S C10S H10B 110.5 . .
C9S C10S H10B 110.5 . .
H10A C10S H10B 108.7 . .
O6S C11S C12S 106.5(5) . .
O6S C11S H11A 110.4 . .
C12S C11S H11A 110.4 . .
O6S C11S H11B 110.4 . .
C12S C11S H11B 110.4 . .
H11A C11S H11B 108.6 . .
O1S C12S C11S 107.3(5) . .
O1S C12S H12A 110.3 . .
C11S C12S H12A 110.3 . .
O1S C12S H12B 110.3 . .
C11S C12S H12B 110.3 . .
H12A C12S H12B 108.5 . .
C2' C1' C5' 107.1(7) . .
C2' C1' Tb1 73.4(8) . .
C5' C1' Tb1 74.8(8) . .
C2' C1' H1'A 126.0 . .
C5' C1' H1'A 126.0 . .
Tb1 C1' H1'A 126.0 . .
C1' C2' C3' 109.3(8) . .
C1' C2' Tb1 76.5(8) . .
C3' C2' Tb1 76.5(9) . .
C1' C2' H2'A 124.6 . .
C3' C2' H2'A 124.6 . .
Tb1 C2' H2'A 124.6 . .
C4' C3' C2' 107.0(8) . .
C4' C3' Tb1 75.8(10) . .
C2' C3' Tb1 73.3(9) . .
C4' C3' H3'A 125.9 . .
C2' C3' H3'A 125.9 . .
Tb1 C3' H3'A 125.9 . .
C5' C4' C3' 108.8(8) . .
C5' C4' Tb1 74.3(10) . .
C3' C4' Tb1 74.3(10) . .
C5' C4' H4'A 125.3 . .
C3' C4' H4'A 125.3 . .
Tb1 C4' H4'A 125.3 . .
C4' C5' C1' 107.8(8) . .
C4' C5' Tb1 75.9(10) . .
C1' C5' Tb1 74.9(8) . .
C4' C5' H5'A 125.5 . .
C1' C5' H5'A 125.5 . .
Tb1 C5' H5'A 125.5 . .

loop_
_geom_bond_atom_site_label_1
_geom_bond_atom_site_label_2
_geom_bond_distance
_geom_bond_site_symmetry_2
Tb2 Cl2 2.601(9) .
Tb2 Cl2' 2.615(8) .
Tb2 B2' 2.619(9) .
Tb2 C7 2.64(2) .
Tb2 C8A 2.64(3) .
Tb2 C6 2.637(16) .
Tb2 C10 2.645(15) .
Tb2 C9 2.65(2) .
Tb2 C11 2.661(5) .
Tb2 C12 2.676(5) .
Tb2 C15 2.677(5) .
Tb2 C13 2.680(5) .
Tb2 H2BA 2.0482 .
Tb2 H2BB 2.5290 .
Tb2 H2'C 2.1886 .
Tb2 H2'A 2.2284 .
B2 H2BA 1.1000 .
B2 H2BE 1.1001 .
B2 H2BB 1.0999 .
B2 H2BD 1.1000 .
B2' H2'C 1.1000 .
B2' H2'B 1.0999 .
B2' H2'A 1.1002 .
B2' H2'D 0.9599 .
C6 C7 1.385(13) .
C6 C10 1.389(13) .
C6 H6A 1.0000 .
C7 C8 1.401(16) .
C7 H7A 1.0000 .
C8 C9 1.409(15) .
C8 H8A 1.0000 .
C9 C10 1.405(14) .
C9 H9A 1.0000 .
C10 H10C 1.0000 .
C6A C10A 1.400(14) .
C6A C7A 1.419(14) .
C6A H6AA 1.0000 .
C7A C8A 1.424(19) .
C7A H7AA 1.0000 .
C8A C9A 1.383(18) .
C8A H8AA 1.0000 .
C9A C10A 1.443(19) .
C9A H9AA 1.0000 .
C10A H10D 1.0000 .
C11 C12 1.384(7) .
C11 C15 1.398(7) .
C11 H11C 1.0000 .
C12 C13 1.403(7) .
C12 H12C 1.0000 .
C13 C14 1.414(6) .
C13 H13A 1.0000 .
C14 C15 1.401(7) .
C14 H14A 1.0000 .
C15 H15A 1.0000 .
C1 C5 1.393(14) .
C1 C2 1.401(14) .
C1 Tb1 2.68(3) .
C1 H1A 1.0000 .
C2 C3 1.400(14) .
C2 Tb1 2.71(3) .
C2 H2A 1.0000 .
C3 C4 1.399(14) .
C3 Tb1 2.66(4) .
C3 H3A 1.0000 .
C4 C5 1.402(14) .
C4 Tb1 2.64(4) .
C4 H4A 1.0000 .
C5 Tb1 2.69(3) .
C5 H5A 1.0000 .
O1S C12S 1.407(6) .
O1S C1S 1.437(6) .
O1S Tb1 2.628(3) .
O2S C3S 1.423(6) .
O2S C2S 1.433(7) .
O2S Tb1 2.692(3) .
O3S C4S 1.419(6) .
O3S C5S 1.441(6) .
O3S Tb1 2.594(3) .
O4S C7S 1.418(6) .
O4S C6S 1.441(6) .
O4S Tb1 2.647(3) .
O5S C9S 1.427(5) .
O5S C8S 1.433(6) .
O5S Tb1 2.637(3) .
O6S C11S 1.435(6) .
O6S C10S 1.439(6) .
O6S Tb1 2.695(3) .
Tb1 Cl1 2.6011(12) .
Tb1 C2' 2.667(14) .
C1S C2S 1.482(8) .
C1S H1SA 0.9900 .
C1S H1SB 0.9900 .
C2S H2SA 0.9900 .
C2S H2SB 0.9900 .
C3S C4S 1.492(7) .
C3S H3SA 0.9900 .
C3S H3SB 0.9900 .
C4S H4SA 0.9900 .
C4S H4SB 0.9900 .
C5S C6S 1.459(8) .
C5S H5SA 0.9900 .
C5S H5SB 0.9900 .
C6S H6SA 0.9900 .
C6S H6SB 0.9900 .
C7S C8S 1.474(7) .
C7S H7SA 0.9900 .
C7S H7SB 0.9900 .
C8S H8SA 0.9900 .
C8S H8SB 0.9900 .
C9S C10S 1.495(7) .
C9S H9SA 0.9900 .
C9S H9SB 0.9900 .
C10S H10A 0.9900 .
C10S H10B 0.9900 .
C11S C12S 1.481(8) .
C11S H11A 0.9900 .
C11S H11B 0.9900 .
C12S H12A 0.9900 .
C12S H12B 0.9900 .
C1' C2' 1.391(10) .
C1' C5' 1.415(10) .
C1' H1'A 1.0000 .
C2' C3' 1.401(10) .
C2' H2'' 1.0000 .
C3' C4' 1.398(10) .
C3' H3'A 1.0000 .
C4' C5' 1.395(10) .
C4' H4'A 1.0000 .
C5' H5'A 1.0000 .

loop_
_geom_torsion_atom_site_label_1
_geom_torsion_atom_site_label_2
_geom_torsion_atom_site_label_3
_geom_torsion_atom_site_label_4
_geom_torsion
_geom_torsion_site_symmetry_1
_geom_torsion_site_symmetry_2
_geom_torsion_site_symmetry_3
_geom_torsion_site_symmetry_4
C10 C6 C7 C8 1(3) . . . .
Tb2 C6 C7 C8 70(2) . . . .
C10 C6 C7 Tb2 -68.5(12) . . . .
C6 C7 C8 C9 -3(4) . . . .
Tb2 C7 C8 C9 66(2) . . . .
C6 C7 C8 Tb2 -68.6(17) . . . .
C7 C8 C9 C10 3(3) . . . .
Tb2 C8 C9 C10 68.5(14) . . . .
C7 C8 C9 Tb2 -65(2) . . . .
C7 C6 C10 C9 1(2) . . . .
Tb2 C6 C10 C9 -67.5(13) . . . .
C7 C6 C10 Tb2 68.3(14) . . . .
C8 C9 C10 C6 -2(3) . . . .
Tb2 C9 C10 C6 67.1(12) . . . .
C8 C9 C10 Tb2 -70(2) . . . .
C10A C6A C7A C8A 1(2) . . . .
Tb2 C6A C7A C8A 66.9(17) . . . .
C10A C6A C7A Tb2 -66.3(10) . . . .
C6A C7A C8A C9A 1(3) . . . .
Tb2 C7A C8A C9A 70(2) . . . .
C6A C7A C8A Tb2 -69.3(13) . . . .
C7A C8A C9A C10A -2(3) . . . .
Tb2 C8A C9A C10A 67.9(11) . . . .
C7A C8A C9A Tb2 -70(2) . . . .
C7A C6A C10A C9A -1.8(17) . . . .
Tb2 C6A C10A C9A -67.7(10) . . . .
C7A C6A C10A Tb2 66.0(11) . . . .
C8A C9A C10A C6A 2(2) . . . .
Tb2 C9A C10A C6A 68.9(9) . . . .
C8A C9A C10A Tb2 -66.7(16) . . . .
C15 C11 C12 C13 1.5(6) . . . .
Tb2 C11 C12 C13 -67.7(4) . . . .
C15 C11 C12 Tb2 69.2(4) . . . .
C11 C12 C13 C14 -1.1(6) . . . .
Tb2 C12 C13 C14 -68.4(4) . . . .
C11 C12 C13 Tb2 67.3(4) . . . .
C12 C13 C14 C15 0.3(6) . . . .
Tb2 C13 C14 C15 -67.9(4) . . . .
C12 C13 C14 Tb2 68.2(4) . . . .
C12 C11 C15 C14 -1.3(6) . . . .
Tb2 C11 C15 C14 67.9(4) . . . .
C12 C11 C15 Tb2 -69.2(4) . . . .
C13 C14 C15 C11 0.6(6) . . . .
Tb2 C14 C15 C11 -67.3(4) . . . .
C13 C14 C15 Tb2 67.9(4) . . . .
C5 C1 C2 C3 3(4) . . . .
Tb1 C1 C2 C3 -66(2) . . . .
C5 C1 C2 Tb1 69(2) . . . .
C1 C2 C3 C4 -2(4) . . . .
Tb1 C2 C3 C4 -68(3) . . . .
C1 C2 C3 Tb1 66(2) . . . .
C2 C3 C4 C5 -1(5) . . . .
Tb1 C3 C4 C5 -71(3) . . . .
C2 C3 C4 Tb1 70(3) . . . .
C2 C1 C5 C4 -4(4) . . . .
Tb1 C1 C5 C4 66(3) . . . .
C2 C1 C5 Tb1 -69(2) . . . .
C3 C4 C5 C1 3(5) . . . .
Tb1 C4 C5 C1 -67(2) . . . .
C3 C4 C5 Tb1 70(3) . . . .
C12S O1S C1S C2S -149.7(5) . . . .
Tb1 O1S C1S C2S 52.3(6) . . . .
C3S O2S C2S C1S -177.8(5) . . . .
Tb1 O2S C2S C1S 41.9(6) . . . .
O1S C1S C2S O2S -57.7(6) . . . .
C2S O2S C3S C4S 170.0(4) . . . .
Tb1 O2S C3S C4S -48.9(5) . . . .
C5S O3S C4S C3S 158.5(5) . . . .
Tb1 O3S C4S C3S -43.5(6) . . . .
O2S C3S C4S O3S 55.9(6) . . . .
C4S O3S C5S C6S -153.7(5) . . . .
Tb1 O3S C5S C6S 47.3(6) . . . .
C7S O4S C6S C5S -167.8(5) . . . .
Tb1 O4S C6S C5S 44.6(6) . . . .
O3S C5S C6S O4S -56.0(6) . . . .
C6S O4S C7S C8S 170.7(5) . . . .
Tb1 O4S C7S C8S -42.7(6) . . . .
C9S O5S C8S C7S 157.4(4) . . . .
Tb1 O5S C8S C7S -46.2(5) . . . .
O4S C7S C8S O5S 53.4(6) . . . .
C8S O5S C9S C10S -154.7(5) . . . .
Tb1 O5S C9S C10S 49.0(5) . . . .
C11S O6S C10S C9S -177.3(4) . . . .
Tb1 O6S C10S C9S 43.8(5) . . . .
O5S C9S C10S O6S -56.1(5) . . . .
C10S O6S C11S C12S 169.0(4) . . . .
Tb1 O6S C11S C12S -50.9(5) . . . .
C1S O1S C12S C11S 163.6(5) . . . .
Tb1 O1S C12S C11S -39.4(6) . . . .
O6S C11S C12S O1S 55.5(6) . . . .
C5' C1' C2' C3' -2.3(18) . . . .
Tb1 C1' C2' C3' -70.2(12) . . . .
C5' C1' C2' Tb1 67.9(10) . . . .
C1' C2' C3' C4' 1(2) . . . .
Tb1 C2' C3' C4' -69.0(13) . . . .
C1' C2' C3' Tb1 70.2(11) . . . .
C2' C3' C4' C5' 0(2) . . . .
Tb1 C3' C4' C5' -66.9(14) . . . .
C2' C3' C4' Tb1 67.3(12) . . . .
C3' C4' C5' C1' -2(2) . . . .
Tb1 C4' C5' C1' -68.7(11) . . . .
C3' C4' C5' Tb1 66.9(14) . . . .
C2' C1' C5' C4' 2.5(18) . . . .
Tb1 C1' C5' C4' 69.4(13) . . . .
C2' C1' C5' Tb1 -66.9(10) . . . .
